data_4317212
loop_
_publ_author_name
'Riccardo Pettinari'
'Claudio Pettinari'
'Fabio Marchetti'
'Roberto Gobetto'
'Carlo Nervi'
'Michele R. Chierotti'
'Eric J. Chan'
'Brian W. Skelton'
'Allan H. White'

_publ_contact_author_address
;
   Department of Chemistry
   University of Western Australia
   35 Stirling Highway
   Crawley
   Western Australia 6009
   Australia
;
_publ_contact_author_email bws@crystal.uwa.edu.au
_publ_contact_author_fax (+61)_08_6488_1118
_publ_contact_author_name 'Skelton, B. W.'
_publ_contact_author_phone (+61)_08_6488_7107
_publ_section_title
;
 Solid-State 15N CPMAS NMR and Computational Analysis of Ligand Hapticity
 in Rhodium(\h-diene) Poly(pyrazolyl)borate Complexes
;
_journal_name_full 'Inorganic Chemistry'
_journal_page_first 11205
_journal_page_last 11215
_journal_paper_doi 10.1021/ic101830e
_journal_volume 49
_journal_year 2010
_chemical_formula_moiety 'C28 H24  B1 N6 Rh1, C4 H8 O'
_chemical_formula_sum 'C32 H32 B N6 O Rh'
_chemical_formula_weight 630.36
_chemical_name_systematic
;
 ?
;
_space_group_IT_number 4
_symmetry_cell_setting monoclinic
_symmetry_space_group_name_Hall 'P 2yb'
_symmetry_space_group_name_H-M 'P 1 21 1'
_atom_sites_solution_hydrogens geom
_atom_sites_solution_primary direct
_atom_sites_solution_secondary difmap
_audit_creation_date 2008-03-28T11:29:15-00:00
_audit_creation_method 'WinGX routine CIF_UPDATE'
_cell_angle_alpha 90
_cell_angle_beta 109.289(5)
_cell_angle_gamma 90
_cell_formula_units_Z 2
_cell_length_a 9.541(4)
_cell_length_b 10.734(4)
_cell_length_c 14.070(6)
_cell_measurement_reflns_used 4815
_cell_measurement_temperature 150(2)
_cell_measurement_theta_max 27.3
_cell_measurement_theta_min 2.27
_cell_volume 1360.1(10)
_computing_cell_refinement 'Siemens SAINT (Siemens, 1995)'
_computing_data_reduction 'Siemens SAINT'
_computing_molecular_graphics xtal
_computing_publication_material WinGX
_computing_structure_refinement 'SHELXL-97 (Sheldrick, 1997)'
_computing_structure_solution xtal
_diffrn_ambient_temperature 150(2)
_diffrn_measured_fraction_theta_full 0.99
_diffrn_measured_fraction_theta_max 0.99
_diffrn_measurement_device_type
;
Bruker SMART CCD diffractometer
;
_diffrn_measurement_method '\w scans'
_diffrn_radiation_monochromator graphite
_diffrn_radiation_type MoK\a
_diffrn_radiation_wavelength 0.71073
_diffrn_reflns_av_R_equivalents .067
_diffrn_reflns_av_unetI/netI 0.1102
_diffrn_reflns_limit_h_max 11
_diffrn_reflns_limit_h_min -12
_diffrn_reflns_limit_k_max 13
_diffrn_reflns_limit_k_min -13
_diffrn_reflns_limit_l_max 18
_diffrn_reflns_limit_l_min -18
_diffrn_reflns_number 5861
_diffrn_reflns_theta_full 27.55
_diffrn_reflns_theta_max 27.55
_diffrn_reflns_theta_min 1.53
_exptl_absorpt_coefficient_mu 0.667
_exptl_absorpt_correction_T_max 1
_exptl_absorpt_correction_T_min .60
_exptl_absorpt_correction_type multi-scan
_exptl_absorpt_process_details
;
 SADABS; Sheldrick, 1996
;
_exptl_crystal_colour pale_yellow
_exptl_crystal_density_diffrn 1.539
_exptl_crystal_density_method 'not measured'
_exptl_crystal_F_000 648
_exptl_crystal_size_max .64
_exptl_crystal_size_mid .14
_exptl_crystal_size_min .03
_refine_diff_density_max 1.332
_refine_diff_density_min -3.156
_refine_diff_density_rms 0.201
_refine_ls_abs_structure_details 'Flack H D (1983), Acta Cryst. A39, 876-881'
_refine_ls_abs_structure_Flack 0.34(9)
_refine_ls_extinction_method none
_refine_ls_goodness_of_fit_ref 1.167
_refine_ls_hydrogen_treatment constr
_refine_ls_matrix_type full
_refine_ls_number_parameters 334
_refine_ls_number_reflns 5861
_refine_ls_number_restraints 1
_refine_ls_restrained_S_all 1.166
_refine_ls_R_factor_all 0.1053
_refine_ls_R_factor_gt 0.0897
_refine_ls_shift/su_max 0.023
_refine_ls_shift/su_mean 0.003
_refine_ls_structure_factor_coef Fsqd
_refine_ls_weighting_details 'calc w=1/[\s^2^(Fo^2^)+(0.0000P)^2^+23.9298P] where P=(Fo^2^+2Fc^2^)/3'
_refine_ls_weighting_scheme calc
_refine_ls_wR_factor_gt 0.2208
_refine_ls_wR_factor_ref 0.2263
_reflns_number_gt 4761
_reflns_number_total 5861
_reflns_threshold_expression I>2sigma(I)
_cod_data_source_file ic101830e_si_001.cif
_cod_data_source_block cprh8x
_cod_original_sg_symbol_Hall p_2yb
_cod_database_code 4317212

loop_
_symmetry_equiv_pos_as_xyz
'x, y, z'
'-x, y+1/2, -z'

loop_
_atom_site_label
_atom_site_type_symbol
_atom_site_fract_x
_atom_site_fract_y
_atom_site_fract_z
_atom_site_U_iso_or_equiv
_atom_site_adp_type
_atom_site_occupancy
_atom_site_symmetry_multiplicity
_atom_site_calc_flag
_atom_site_refinement_flags
_atom_site_disorder_assembly
_atom_site_disorder_group
Rh Rh 0.70975(8) 0.50003(9) 0.16072(6) 0.0172(2) Uani 1 1 d . . .
N11 N 0.8107(11) 0.7615(10) 0.1225(8) 0.0205(16) Uani 1 1 d . . .
N12 N 0.7742(11) 0.6492(11) 0.0785(8) 0.0152(18) Uani 1 1 d . . .
C13 C 0.7799(14) 0.6594(12) -0.0146(10) 0.0228(19) Uani 1 1 d . . .
H13 H 0.7573 0.5942 -0.063 0.027 Uiso 1 1 calc R . .
C14 C 0.8231(13) 0.7775(13) -0.0306(9) 0.0227(19) Uani 1 1 d . . .
C15 C 0.8464(14) 0.8401(15) -0.1121(11) 0.033(3) Uani 1 1 d . . .
H15 H 0.8343 0.7985 -0.1739 0.04 Uiso 1 1 calc R . .
C16 C 0.8866(13) 0.9619(13) -0.0994(11) 0.034(3) Uani 1 1 d . . .
H16 H 0.9057 1.0053 -0.1527 0.041 Uiso 1 1 calc R . .
C17 C 0.9005(13) 1.0240(13) -0.0115(11) 0.034(3) Uani 1 1 d . . .
H17 H 0.9233 1.1104 -0.0071 0.04 Uiso 1 1 calc R . .
C18 C 0.8826(13) 0.9657(11) 0.0693(12) 0.029(3) Uani 1 1 d . . .
H18 H 0.8982 1.008 0.1312 0.035 Uiso 1 1 calc R . .
C19 C 0.8409(12) 0.8426(12) 0.0572(10) 0.021(3) Uani 1 1 d . . .
N21 N 0.6437(11) 0.7512(10) 0.2266(8) 0.020(2) Uani 1 1 d . . .
N22 N 0.5876(13) 0.6373(12) 0.2044(9) 0.0152(18) Uani 1 1 d . . .
C23 C 0.4516(13) 0.6342(12) 0.2058(9) 0.020(2) Uani 1 1 d . . .
H23 H 0.3896 0.5626 0.1931 0.024 Uiso 1 1 calc R . .
C24 C 0.4125(13) 0.7500(13) 0.2284(9) 0.0227(19) Uani 1 1 d . . .
C25 C 0.2818(16) 0.8032(15) 0.2373(12) 0.040(4) Uani 1 1 d . . .
H25 H 0.1959 0.7544 0.2303 0.048 Uiso 1 1 calc R . .
C26 C 0.2848(16) 0.9266(15) 0.2562(12) 0.042(4) Uani 1 1 d . . .
H26 H 0.1983 0.9653 0.2619 0.05 Uiso 1 1 calc R . .
C27 C 0.4072(13) 0.997(3) 0.2673(9) 0.038(3) Uani 1 1 d . . .
H27 H 0.4025 1.0837 0.2812 0.046 Uiso 1 1 calc R . .
C28 C 0.5365(17) 0.9518(14) 0.2597(10) 0.032(3) Uani 1 1 d . . .
H28 H 0.6215 1.0023 0.2679 0.038 Uiso 1 1 calc R . .
C29 C 0.5333(13) 0.8259(14) 0.2389(9) 0.024(3) Uani 1 1 d . . .
N31 N 0.9080(11) 0.6949(9) 0.3007(8) 0.0205(16) Uani 1 1 d . . .
N32 N 0.9002(11) 0.5730(9) 0.2830(8) 0.019(2) Uani 1 1 d . . .
C33 C 1.0096(12) 0.5209(11) 0.3526(9) 0.0228(19) Uani 1 1 d . . .
H33 H 1.0302 0.4341 0.3561 0.027 Uiso 1 1 calc R . .
C34 C 1.0930(14) 0.6082(13) 0.4218(9) 0.024(3) Uani 1 1 d . . .
C35 C 1.2141(16) 0.6042(14) 0.5083(10) 0.032(3) Uani 1 1 d . . .
H35 H 1.2612 0.5275 0.534 0.038 Uiso 1 1 calc R . .
C36 C 1.2634(15) 0.7126(16) 0.5551(12) 0.034(3) Uani 1 1 d . . .
H36 H 1.3489 0.7132 0.6138 0.041 Uiso 1 1 calc R . .
C37 C 1.1904(15) 0.8250(14) 0.5184(12) 0.034(3) Uani 1 1 d . . .
H37 H 1.2256 0.9001 0.554 0.04 Uiso 1 1 calc R . .
C38 C 1.0709(16) 0.8288(16) 0.4333(12) 0.038(4) Uani 1 1 d . . .
H38 H 1.0225 0.9054 0.4089 0.045 Uiso 1 1 calc R . .
C39 C 1.0219(13) 0.7208(13) 0.3836(9) 0.022(3) Uani 1 1 d . . .
B B 0.8003(15) 0.7827(15) 0.2277(11) 0.022(3) Uani 1 1 d . . .
H0 H 0.8251 0.8711 0.2491 0.026 Uiso 1 1 calc R . .
C1 C 0.8114(13) 0.3240(11) 0.1577(10) 0.020(3) Uani 1 1 d . . .
H1 H 0.9104 0.3427 0.1983 0.024 Uiso 1 1 calc R . .
C2 C 0.7411(17) 0.357(2) 0.0588(14) 0.041(4) Uani 1 1 d . . .
H2 H 0.7849 0.4 0.0168 0.049 Uiso 1 1 calc R . .
C3 C 0.5896(17) 0.3144(16) 0.0300(12) 0.041(4) Uani 1 1 d . . .
H3 H 0.5341 0.3119 -0.044 0.049 Uiso 1 1 calc R . .
C4 C 0.6959(17) 0.2514(16) 0.1875(13) 0.038(4) Uani 1 1 d . . .
H4 H 0.732 0.1957 0.2477 0.045 Uiso 1 1 calc R . .
C5 C 0.597(2) 0.354(2) 0.1916(15) 0.041(4) Uani 1 1 d . . .
H5 H 0.5837 0.3877 0.2505 0.049 Uiso 1 1 calc R . .
C6 C 0.5249(13) 0.3943(12) 0.0908(11) 0.026(3) Uani 1 1 d . . .
H6 H 0.452 0.4577 0.0677 0.032 Uiso 1 1 calc R . .
C7 C 0.6112(15) 0.1898(13) 0.0845(11) 0.029(3) Uani 1 1 d . . .
H7A H 0.6729 0.1307 0.0615 0.034 Uiso 1 1 calc R . .
H7B H 0.5167 0.1502 0.0827 0.034 Uiso 1 1 calc R . .
O01 O 0.8079(12) 0.7534(11) 0.6511(8) 0.042(3) Uani 1 1 d . . .
C02 C 0.833(3) 0.6769(19) 0.5758(14) 0.061(6) Uani 1 1 d . . .
H02A H 0.8137 0.5885 0.5874 0.073 Uiso 1 1 calc R . .
H02B H 0.9373 0.6848 0.5778 0.073 Uiso 1 1 calc R . .
C03 C 0.731(2) 0.719(2) 0.4773(14) 0.065(6) Uani 1 1 d . . .
H03A H 0.7749 0.7872 0.4494 0.078 Uiso 1 1 calc R . .
H03B H 0.704 0.6491 0.4283 0.078 Uiso 1 1 calc R . .
C04 C 0.603(2) 0.761(2) 0.5045(14) 0.058(5) Uani 1 1 d . . .
H04A H 0.5468 0.8268 0.4576 0.069 Uiso 1 1 calc R . .
H04B H 0.5346 0.6914 0.5037 0.069 Uiso 1 1 calc R . .
C05 C 0.6695(18) 0.8114(16) 0.6070(12) 0.041(4) Uani 1 1 d . . .
H05A H 0.6826 0.9027 0.6043 0.049 Uiso 1 1 calc R . .
H05B H 0.6041 0.7944 0.6474 0.049 Uiso 1 1 calc R . .

loop_
_atom_site_aniso_label
_atom_site_aniso_U_11
_atom_site_aniso_U_22
_atom_site_aniso_U_33
_atom_site_aniso_U_23
_atom_site_aniso_U_13
_atom_site_aniso_U_12
Rh 0.0094(3) 0.0182(4) 0.0213(4) -0.0064(6) 0.0014(3) -0.0038(6)
N11 0.014(3) 0.019(4) 0.024(4) -0.006(3) 0.001(3) -0.007(3)
N12 0.008(4) 0.019(4) 0.015(4) -0.004(3) -0.002(3) 0.002(3)
C13 0.021(4) 0.018(5) 0.031(5) 0.003(4) 0.011(3) 0.002(3)
C14 0.010(4) 0.034(5) 0.025(4) -0.002(4) 0.006(3) 0.003(4)
C15 0.014(6) 0.053(10) 0.038(8) 0.015(7) 0.015(6) 0.005(6)
C16 0.014(4) 0.048(7) 0.036(6) 0.013(5) 0.005(4) -0.002(4)
C17 0.015(4) 0.027(6) 0.058(7) 0.010(5) 0.011(4) 0.000(4)
C18 0.014(6) 0.021(8) 0.054(9) 0.009(5) 0.012(6) 0.004(4)
C19 0.005(5) 0.024(7) 0.032(7) 0.007(5) 0.004(5) 0.005(4)
N21 0.010(5) 0.022(6) 0.023(5) 0.007(4) 0.000(4) -0.003(4)
N22 0.008(4) 0.019(4) 0.015(4) -0.004(3) -0.002(3) 0.002(3)
C23 0.018(6) 0.020(6) 0.023(6) 0.000(5) 0.007(5) 0.004(5)
C24 0.010(4) 0.034(5) 0.025(4) -0.002(4) 0.006(3) 0.003(4)
C25 0.023(7) 0.041(9) 0.057(10) -0.008(8) 0.016(7) 0.003(6)
C26 0.021(7) 0.054(10) 0.053(10) -0.019(8) 0.014(7) 0.015(7)
C27 0.033(6) 0.039(7) 0.038(7) -0.018(12) 0.006(5) 0.013(12)
C28 0.034(8) 0.037(8) 0.025(7) -0.004(6) 0.010(6) 0.000(6)
C29 0.016(6) 0.038(8) 0.015(6) 0.004(5) 0.002(5) 0.002(5)
N31 0.014(3) 0.019(4) 0.024(4) -0.006(3) 0.001(3) -0.007(3)
N32 0.016(5) 0.010(5) 0.027(6) -0.001(4) 0.000(4) -0.001(4)
C33 0.021(4) 0.018(5) 0.031(5) 0.003(4) 0.011(3) 0.002(3)
C34 0.020(6) 0.038(8) 0.012(5) -0.007(5) 0.004(5) 0.000(5)
C35 0.031(8) 0.035(8) 0.028(7) 0.001(6) 0.009(6) 0.007(6)
C36 0.014(4) 0.048(7) 0.036(6) 0.013(5) 0.005(4) -0.002(4)
C37 0.015(4) 0.027(6) 0.058(7) 0.010(5) 0.011(4) 0.000(4)
C38 0.027(8) 0.040(9) 0.046(9) 0.006(7) 0.012(7) -0.007(7)
C39 0.013(6) 0.031(7) 0.023(6) -0.002(5) 0.008(5) -0.003(5)
B 0.017(7) 0.022(8) 0.028(8) -0.009(6) 0.009(6) -0.009(6)
C1 0.014(6) 0.014(6) 0.037(8) -0.003(5) 0.016(5) -0.002(5)
C2 0.024(6) 0.062(9) 0.040(7) -0.013(7) 0.015(5) 0.002(6)
C3 0.031(8) 0.052(10) 0.034(8) -0.008(7) 0.003(7) -0.003(7)
C4 0.031(9) 0.041(9) 0.043(9) 0.005(7) 0.016(7) 0.011(7)
C5 0.024(6) 0.062(9) 0.040(7) -0.013(7) 0.015(5) 0.002(6)
C6 0.009(5) 0.025(7) 0.043(8) 0.002(6) 0.007(5) 0.000(5)
C7 0.023(7) 0.015(7) 0.040(8) -0.002(6) -0.001(6) -0.005(5)
O01 0.039(6) 0.042(7) 0.045(6) -0.006(5) 0.014(5) -0.002(5)
C02 0.102(18) 0.053(12) 0.056(12) 0.008(9) 0.064(13) 0.008(11)
C03 0.066(14) 0.103(19) 0.031(10) -0.010(11) 0.021(10) -0.012(13)
C04 0.042(10) 0.083(15) 0.048(11) 0.002(10) 0.015(8) 0.003(10)
C05 0.045(9) 0.041(9) 0.043(9) -0.001(8) 0.021(8) -0.008(8)

loop_
_atom_type_symbol
_atom_type_description
_atom_type_scat_dispersion_real
_atom_type_scat_dispersion_imag
_atom_type_scat_source
C C 0.0033 0.0016 'International Tables Vol C Tables 4.2.6.8 and 6.1.1.4'
H H 0 0 'International Tables Vol C Tables 4.2.6.8 and 6.1.1.4'
B B 0.0013 0.0007 'International Tables Vol C Tables 4.2.6.8 and 6.1.1.4'
N N 0.0061 0.0033 'International Tables Vol C Tables 4.2.6.8 and 6.1.1.4'
O O 0.0106 0.006 'International Tables Vol C Tables 4.2.6.8 and 6.1.1.4'
Rh Rh -1.1178 0.9187 'International Tables Vol C Tables 4.2.6.8 and 6.1.1.'

loop_
_geom_angle_atom_site_label_1
_geom_angle_atom_site_label_2
_geom_angle_atom_site_label_3
_geom_angle
_geom_angle_site_symmetry_1
_geom_angle_site_symmetry_3
_geom_angle_publ_flag
C5 Rh C6 40.8(6) . . ?
C5 Rh N22 95.4(5) . . ?
C6 Rh N22 93.2(5) . . ?
C5 Rh C1 66.2(6) . . ?
C6 Rh C1 79.9(5) . . ?
N22 Rh C1 158.7(4) . . ?
C5 Rh N12 160.8(6) . . ?
C6 Rh N12 120.0(5) . . ?
N22 Rh N12 85.5(5) . . ?
C1 Rh N12 115.5(4) . . ?
C5 Rh N32 117.9(6) . . ?
C6 Rh N32 158.6(5) . . ?
N22 Rh N32 85.2(4) . . ?
C1 Rh N32 93.9(4) . . ?
N12 Rh N32 81.3(4) . . ?
C5 Rh C2 78.2(8) . . ?
C6 Rh C2 65.1(6) . . ?
N22 Rh C2 153.7(5) . . ?
C1 Rh C2 37.1(6) . . ?
N12 Rh C2 92.6(5) . . ?
N32 Rh C2 120.5(5) . . ?
N12 N11 C19 110.0(10) . . ?
N12 N11 B 119.1(11) . . ?
C19 N11 B 130.7(11) . . ?
C13 N12 N11 106.9(11) . . ?
C13 N12 Rh 133.8(9) . . ?
N11 N12 Rh 119.2(8) . . ?
N12 C13 C14 110.4(12) . . ?
N12 C13 H13 124.8 . . ?
C14 C13 H13 124.8 . . ?
C13 C14 C19 106.0(11) . . ?
C13 C14 C15 135.2(13) . . ?
C19 C14 C15 118.7(13) . . ?
C16 C15 C14 117.8(14) . . ?
C16 C15 H15 121.1 . . ?
C14 C15 H15 121.1 . . ?
C15 C16 C17 121.7(13) . . ?
C15 C16 H16 119.2 . . ?
C17 C16 H16 119.2 . . ?
C18 C17 C16 122.0(13) . . ?
C18 C17 H17 119 . . ?
C16 C17 H17 119 . . ?
C17 C18 C19 116.8(14) . . ?
C17 C18 H18 121.6 . . ?
C19 C18 H18 121.6 . . ?
N11 C19 C18 130.3(13) . . ?
N11 C19 C14 106.8(11) . . ?
C18 C19 C14 122.9(13) . . ?
N22 N21 C29 107.4(11) . . ?
N22 N21 B 121.5(11) . . ?
C29 N21 B 130.9(11) . . ?
C23 N22 N21 110.2(12) . . ?
C23 N22 Rh 129.7(10) . . ?
N21 N22 Rh 119.7(9) . . ?
N22 C23 C24 109.3(12) . . ?
N22 C23 H23 125.4 . . ?
C24 C23 H23 125.4 . . ?
C23 C24 C29 106.2(11) . . ?
C23 C24 C25 134.9(13) . . ?
C29 C24 C25 118.8(13) . . ?
C26 C25 C24 116.9(14) . . ?
C26 C25 H25 121.5 . . ?
C24 C25 H25 121.5 . . ?
C25 C26 C27 122.2(15) . . ?
C25 C26 H26 118.9 . . ?
C27 C26 H26 118.9 . . ?
C26 C27 C28 124(2) . . ?
C26 C27 H27 118.2 . . ?
C28 C27 H27 118.2 . . ?
C27 C28 C29 114.3(16) . . ?
C27 C28 H28 122.9 . . ?
C29 C28 H28 122.9 . . ?
C24 C29 N21 106.8(12) . . ?
C24 C29 C28 124.1(13) . . ?
N21 C29 C28 129.1(12) . . ?
N32 N31 C39 110.4(10) . . ?
N32 N31 B 120.0(10) . . ?
C39 N31 B 129.5(11) . . ?
C33 N32 N31 107.5(10) . . ?
C33 N32 Rh 133.6(8) . . ?
N31 N32 Rh 118.6(7) . . ?
N32 C33 C34 111.6(11) . . ?
N32 C33 H33 124.2 . . ?
C34 C33 H33 124.2 . . ?
C35 C34 C33 135.7(13) . . ?
C35 C34 C39 121.6(13) . . ?
C33 C34 C39 102.7(11) . . ?
C36 C35 C34 117.6(14) . . ?
C36 C35 H35 121.2 . . ?
C34 C35 H35 121.2 . . ?
C35 C36 C37 120.9(14) . . ?
C35 C36 H36 119.6 . . ?
C37 C36 H36 119.6 . . ?
C38 C37 C36 121.4(15) . . ?
C38 C37 H37 119.3 . . ?
C36 C37 H37 119.3 . . ?
C39 C38 C37 118.5(15) . . ?
C39 C38 H38 120.8 . . ?
C37 C38 H38 120.8 . . ?
N31 C39 C38 132.2(13) . . ?
N31 C39 C34 107.8(11) . . ?
C38 C39 C34 120.0(13) . . ?
N31 B N21 108.1(11) . . ?
N31 B N11 108.5(11) . . ?
N21 B N11 109.4(10) . . ?
N31 B H0 110.3 . . ?
N21 B H0 110.3 . . ?
N11 B H0 110.3 . . ?
C2 C1 C4 104.8(12) . . ?
C2 C1 Rh 73.8(10) . . ?
C4 C1 Rh 94.2(8) . . ?
C2 C1 H1 127.6 . . ?
C4 C1 H1 127.6 . . ?
Rh C1 H1 99.7 . . ?
C1 C2 C3 108.2(16) . . ?
C1 C2 Rh 69.1(9) . . ?
C3 C2 Rh 93.7(10) . . ?
C1 C2 H2 125.9 . . ?
C3 C2 H2 125.9 . . ?
Rh C2 H2 104.4 . . ?
C2 C3 C6 103.0(13) . . ?
C2 C3 C7 100.4(14) . . ?
C6 C3 C7 103.4(13) . . ?
C2 C3 H3 116 . . ?
C6 C3 H3 116 . . ?
C7 C3 H3 116 . . ?
C5 C4 C1 99.2(14) . . ?
C5 C4 C7 102.3(13) . . ?
C1 C4 C7 99.3(12) . . ?
C5 C4 H4 117.6 . . ?
C1 C4 H4 117.6 . . ?
C7 C4 H4 117.6 . . ?
C6 C5 C4 107.1(14) . . ?
C6 C5 Rh 70.7(11) . . ?
C4 C5 Rh 100.3(11) . . ?
C6 C5 H5 126.4 . . ?
C4 C5 H5 126.4 . . ?
Rh C5 H5 97.4 . . ?
C5 C6 C3 104.1(13) . . ?
C5 C6 Rh 68.5(10) . . ?
C3 C6 Rh 98.1(8) . . ?
C5 C6 H6 128 . . ?
C3 C6 H6 128 . . ?
Rh C6 H6 100.6 . . ?
C3 C7 C4 92.2(11) . . ?
C3 C7 H7A 113.3 . . ?
C4 C7 H7A 113.3 . . ?
C3 C7 H7B 113.3 . . ?
C4 C7 H7B 113.3 . . ?
H7A C7 H7B 110.6 . . ?
C05 O01 C02 106.9(14) . . ?
O01 C02 C03 107.7(17) . . ?
O01 C02 H02A 110.2 . . ?
C03 C02 H02A 110.2 . . ?
O01 C02 H02B 110.2 . . ?
C03 C02 H02B 110.2 . . ?
H02A C02 H02B 108.5 . . ?
C04 C03 C02 101.4(15) . . ?
C04 C03 H03A 111.5 . . ?
C02 C03 H03A 111.5 . . ?
C04 C03 H03B 111.5 . . ?
C02 C03 H03B 111.5 . . ?
H03A C03 H03B 109.3 . . ?
C05 C04 C03 103.8(15) . . ?
C05 C04 H04A 111 . . ?
C03 C04 H04A 111 . . ?
C05 C04 H04B 111 . . ?
C03 C04 H04B 111 . . ?
H04A C04 H04B 109 . . ?
O01 C05 C04 108.2(14) . . ?
O01 C05 H05A 110.1 . . ?
C04 C05 H05A 110.1 . . ?
O01 C05 H05B 110.1 . . ?
C04 C05 H05B 110.1 . . ?
H05A C05 H05B 108.4 . . ?

loop_
_geom_bond_atom_site_label_1
_geom_bond_atom_site_label_2
_geom_bond_distance
_geom_bond_site_symmetry_2
_geom_bond_publ_flag
Rh C5 2.03(2) . ?
Rh C6 2.055(12) . ?
Rh N22 2.094(12) . ?
Rh C1 2.130(12) . ?
Rh N12 2.180(12) . ?
Rh N32 2.193(10) . ?
Rh C2 2.189(18) . ?
N11 N12 1.348(15) . ?
N11 C19 1.364(16) . ?
N11 B 1.533(18) . ?
N12 C13 1.333(17) . ?
C13 C14 1.374(18) . ?
C13 H13 0.95 . ?
C14 C19 1.380(18) . ?
C14 C15 1.409(18) . ?
C15 C16 1.36(2) . ?
C15 H15 0.95 . ?
C16 C17 1.37(2) . ?
C16 H16 0.95 . ?
C17 C18 1.356(19) . ?
C17 H17 0.95 . ?
C18 C19 1.375(17) . ?
C18 H18 0.95 . ?
N21 N22 1.329(16) . ?
N21 C29 1.379(17) . ?
N21 B 1.527(16) . ?
N22 C23 1.304(17) . ?
C23 C24 1.365(18) . ?
C23 H23 0.95 . ?
C24 C29 1.379(18) . ?
C24 C25 1.414(17) . ?
C25 C26 1.35(2) . ?
C25 H25 0.95 . ?
C26 C27 1.36(2) . ?
C26 H26 0.95 . ?
C27 C28 1.365(19) . ?
C27 H27 0.95 . ?
C28 C29 1.381(19) . ?
C28 H28 0.95 . ?
N31 N32 1.329(14) . ?
N31 C39 1.335(16) . ?
N31 B 1.517(19) . ?
N32 C33 1.298(15) . ?
C33 C34 1.395(17) . ?
C33 H33 0.95 . ?
C34 C35 1.374(18) . ?
C34 C39 1.403(19) . ?
C35 C36 1.34(2) . ?
C35 H35 0.95 . ?
C36 C37 1.40(2) . ?
C36 H36 0.95 . ?
C37 C38 1.35(2) . ?
C37 H37 0.95 . ?
C38 C39 1.35(2) . ?
C38 H38 0.95 . ?
B H0 1 . ?
C1 C2 1.38(2) . ?
C1 C4 1.517(19) . ?
C1 H1 0.95 . ?
C2 C3 1.44(2) . ?
C2 H2 0.95 . ?
C3 C6 1.48(2) . ?
C3 C7 1.52(2) . ?
C3 H3 1 . ?
C4 C5 1.46(2) . ?
C4 C7 1.56(2) . ?
C4 H4 1 . ?
C5 C6 1.42(2) . ?
C5 H5 0.95 . ?
C6 H6 0.95 . ?
C7 H7A 0.99 . ?
C7 H7B 0.99 . ?
O01 C05 1.405(19) . ?
O01 C02 1.42(2) . ?
C02 C03 1.47(3) . ?
C02 H02A 0.99 . ?
C02 H02B 0.99 . ?
C03 C04 1.47(3) . ?
C03 H03A 0.99 . ?
C03 H03B 0.99 . ?
C04 C05 1.47(2) . ?
C04 H04A 0.99 . ?
C04 H04B 0.99 . ?
C05 H05A 0.99 . ?
C05 H05B 0.99 . ?
